data_4347349
loop_
_publ_author_name
'Koppaka, Anjaneyulu'
'Captain, Burjor'

_publ_section_title
;
 Reversible Inter- and Intramolecular Carbon-Hydrogen Activation, Hydrogen
 Addition, and Catalysis by the Unsaturated Complex Pt(IPr)(SnBu(t)3)(H).
;
_journal_issue 6
_journal_name_full 'Inorganic chemistry'
_journal_page_first 2679
_journal_page_last 2681
_journal_paper_doi 10.1021/acs.inorgchem.6b00048
_journal_volume 55
_journal_year 2016
_chemical_formula_sum 'C47 H72 N2 Pt Sn'
_chemical_formula_weight 978.84
_space_group_crystal_system monoclinic
_space_group_IT_number 14
_space_group_name_Hall '-P 2ybc'
_space_group_name_H-M_alt 'P 1 21/c 1'
_atom_sites_solution_hydrogens mixed
_audit_creation_method SHELXL-2014/7
_cell_angle_alpha 90
_cell_angle_beta 110.8830(10)
_cell_angle_gamma 90
_cell_formula_units_Z 4
_cell_length_a 20.0223(13)
_cell_length_b 12.4136(8)
_cell_length_c 19.6166(13)
_cell_measurement_reflns_used 8284
_cell_measurement_temperature 100
_cell_measurement_theta_max 30.12
_cell_measurement_theta_min 2.18
_cell_volume 4555.4(5)
_computing_cell_refinement 'SAINT+  V8.34A (Bruker, 2015)'
_computing_data_collection 'APEX2 v2.2-0 (Bruker, 2007)'
_computing_data_reduction 'SAINT+  V8.34A (Bruker, 2015)'
_computing_molecular_graphics 'XSHELL v6.3.1 (Bruker, 2004)'
_computing_publication_material 'XCIF v2014/2 (Bruker, 2014)'
_computing_structure_refinement 'SHELXL-2014/7 (Sheldrick, 2014)'
_computing_structure_solution 'SHELXS/SHELXTL V6.14 (Bruker, 2015)'
_diffrn_ambient_temperature 100
_diffrn_measured_fraction_theta_full 1.000
_diffrn_measured_fraction_theta_max 1.000
_diffrn_measurement_device_type 'Bruker SMART APEX2 CCD diffractometer'
_diffrn_measurement_method 'omega scans'
_diffrn_radiation_type MoK\a
_diffrn_radiation_wavelength 0.71073
_diffrn_reflns_av_R_equivalents 0.0586
_diffrn_reflns_av_unetI/netI 0.0591
_diffrn_reflns_Laue_measured_fraction_full 1.000
_diffrn_reflns_Laue_measured_fraction_max 1.000
_diffrn_reflns_limit_h_max 24
_diffrn_reflns_limit_h_min -24
_diffrn_reflns_limit_k_max 15
_diffrn_reflns_limit_k_min -14
_diffrn_reflns_limit_l_max 23
_diffrn_reflns_limit_l_min -23
_diffrn_reflns_number 30804
_diffrn_reflns_point_group_measured_fraction_full 1.000
_diffrn_reflns_point_group_measured_fraction_max 1.000
_diffrn_reflns_theta_full 25.242
_diffrn_reflns_theta_max 25.499
_diffrn_reflns_theta_min 1.969
_exptl_absorpt_coefficient_mu 3.647
_exptl_absorpt_correction_T_max 0.7461
_exptl_absorpt_correction_T_min 0.5206
_exptl_absorpt_correction_type multi-scan
_exptl_absorpt_process_details '(SADABS 2014/5 Bruker)'
_exptl_crystal_colour Yellow
_exptl_crystal_density_diffrn 1.427
_exptl_crystal_description Plate
_exptl_crystal_F_000 1984
_exptl_crystal_size_max 0.220
_exptl_crystal_size_mid 0.200
_exptl_crystal_size_min 0.020
_refine_diff_density_max 1.318
_refine_diff_density_min -1.648
_refine_diff_density_rms 0.141
_refine_ls_extinction_method none
_refine_ls_goodness_of_fit_ref 1.046
_refine_ls_hydrogen_treatment mixed
_refine_ls_matrix_type full
_refine_ls_number_parameters 476
_refine_ls_number_reflns 8473
_refine_ls_number_restraints 1
_refine_ls_restrained_S_all 1.046
_refine_ls_R_factor_all 0.0586
_refine_ls_R_factor_gt 0.0382
_refine_ls_shift/su_max 0.001
_refine_ls_shift/su_mean 0.000
_refine_ls_structure_factor_coef Fsqd
_refine_ls_weighting_details 'w=1/[\s^2^(Fo^2^)+(0.0264P)^2^+5.3687P] where P=(Fo^2^+2Fc^2^)/3'
_refine_ls_weighting_scheme calc
_refine_ls_wR_factor_gt 0.0673
_refine_ls_wR_factor_ref 0.0717
_reflns_Friedel_coverage 0.000
_reflns_number_gt 6648
_reflns_number_total 8473
_reflns_threshold_expression 'I > 2\s(I)'
_cod_data_source_file ic6b00048_si_002.cif
_cod_data_source_block 3
_cod_depositor_comments
;
The following automatic conversions were performed:

data item '_exptl_absorpt_correction_type' value 'Multi-scan' was
changed to 'multi-scan' in accordance with the
/home/saulius/struct/COD-crude-data/automatic-downloads/DataCite-retrospective/ACS/depositions/lib/dictionaries/cif_core.dic
dictionary named 'cif_core.dic' version 2.4.2 last updated on
2011-04-26.

Automatic conversion script
Id: cif_fix_values 6909 2019-04-08 15:41:33Z antanas 
;
_cod_original_sg_symbol_H-M 'P 21/c'
_cod_database_code 4347349
_shelx_shelxl_version_number 2014/7
_shelx_space_group_comment
; 
The symmetry employed for this shelxl refinement is uniquely defined 
by the following loop, which should always be used as a source of 
symmetry information in preference to the above space-group names. 
They are only intended as comments. 
;
_shelx_estimated_absorpt_t_min 0.501
_shelx_estimated_absorpt_t_max 0.931

loop_
_space_group_symop_operation_xyz
'x, y, z'
'-x, y+1/2, -z+1/2'
'-x, -y, -z'
'x, -y-1/2, z-1/2'

loop_
_atom_site_label
_atom_site_type_symbol
_atom_site_fract_x
_atom_site_fract_y
_atom_site_fract_z
_atom_site_U_iso_or_equiv
_atom_site_adp_type
_atom_site_occupancy
_atom_site_site_symmetry_order
_atom_site_calc_flag
_atom_site_refinement_flags_posn
_atom_site_refinement_flags_adp
Pt1 Pt 0.27451(2) 0.06380(2) 0.27634(2) 0.00978(6) Uani 1 1 d D .
Sn1 Sn 0.19807(2) 0.24169(3) 0.23457(2) 0.01240(9) Uani 1 1 d . .
N1 N 0.2602(2) -0.1640(3) 0.2080(2) 0.0115(10) Uani 1 1 d . .
N2 N 0.3075(2) -0.1753(3) 0.3250(2) 0.0112(10) Uani 1 1 d . .
C1 C 0.2821(3) -0.1012(4) 0.2696(3) 0.0136(12) Uiso 1 1 d . .
C2 C 0.3020(3) -0.2796(4) 0.2979(3) 0.0176(13) Uani 1 1 d . .
H2 H 0.3153 -0.3423 0.3253 0.021 Uiso 1 1 calc R U
C3 C 0.2741(3) -0.2730(4) 0.2253(3) 0.0197(13) Uani 1 1 d . .
H3 H 0.2655 -0.3300 0.1925 0.024 Uiso 1 1 calc R U
C4 C 0.3312(3) -0.1496(4) 0.4021(3) 0.0145(12) Uani 1 1 d . .
C5 C 0.4015(3) -0.1697(4) 0.4462(3) 0.0144(12) Uani 1 1 d . .
C6 C 0.4246(3) -0.1348(4) 0.5187(3) 0.0176(12) Uani 1 1 d . .
H6 H 0.4717 -0.1462 0.5491 0.021 Uiso 1 1 calc R U
C7 C 0.3775(3) -0.0831(4) 0.5454(3) 0.0200(13) Uani 1 1 d . .
H7 H 0.3936 -0.0572 0.5930 0.024 Uiso 1 1 calc R U
C8 C 0.3067(3) -0.0702(4) 0.5013(3) 0.0199(12) Uani 1 1 d . .
H8 H 0.2754 -0.0374 0.5204 0.024 Uiso 1 1 calc R U
C9 C 0.2809(3) -0.1050(4) 0.4293(3) 0.0152(12) Uani 1 1 d . .
C10 C 0.4545(3) -0.2312(4) 0.4210(3) 0.0196(13) Uani 1 1 d . .
H10 H 0.4347 -0.2355 0.3676 0.024 Uiso 1 1 calc R U
C11 C 0.4636(3) -0.3473(5) 0.4515(3) 0.0291(15) Uani 1 1 d . .
H11A H 0.4835 -0.3450 0.5039 0.044 Uiso 1 1 calc R U
H11B H 0.4951 -0.3867 0.4335 0.044 Uiso 1 1 calc R U
H11C H 0.4179 -0.3823 0.4363 0.044 Uiso 1 1 calc R U
C12 C 0.5284(3) -0.1773(5) 0.4432(3) 0.0303(15) Uani 1 1 d . .
H12A H 0.5227 -0.1028 0.4293 0.045 Uiso 1 1 calc R U
H12B H 0.5564 -0.2128 0.4191 0.045 Uiso 1 1 calc R U
H12C H 0.5522 -0.1828 0.4951 0.045 Uiso 1 1 calc R U
C13 C 0.2013(3) -0.1060(5) 0.3847(3) 0.0208(13) Uani 1 1 d . .
H13 H 0.1951 -0.0856 0.3346 0.025 Uiso 1 1 calc R U
C14 C 0.1725(3) -0.2207(5) 0.3830(4) 0.0351(17) Uani 1 1 d . .
H14A H 0.1984 -0.2688 0.3632 0.053 Uiso 1 1 calc R U
H14B H 0.1227 -0.2224 0.3531 0.053 Uiso 1 1 calc R U
H14C H 0.1784 -0.2429 0.4317 0.053 Uiso 1 1 calc R U
C15 C 0.1575(3) -0.0286(5) 0.4119(3) 0.0300(15) Uani 1 1 d . .
H15A H 0.1572 -0.0529 0.4582 0.045 Uiso 1 1 calc R U
H15B H 0.1094 -0.0261 0.3774 0.045 Uiso 1 1 calc R U
H15C H 0.1783 0.0420 0.4172 0.045 Uiso 1 1 calc R U
C16 C 0.2154(3) -0.1290(4) 0.1354(3) 0.0153(12) Uani 1 1 d . .
C17 C 0.1432(3) -0.1555(4) 0.1116(3) 0.0184(13) Uani 1 1 d . .
C18 C 0.1012(3) -0.1225(5) 0.0419(3) 0.0206(13) Uani 1 1 d . .
H18 H 0.0527 -0.1389 0.0241 0.025 Uiso 1 1 calc R U
C19 C 0.1301(3) -0.0656(5) -0.0017(3) 0.0232(13) Uani 1 1 d . .
H19 H 0.1010 -0.0436 -0.0481 0.028 Uiso 1 1 calc R U
C20 C 0.2024(3) -0.0416(5) 0.0240(3) 0.0211(14) Uani 1 1 d . .
H20 H 0.2214 -0.0032 -0.0055 0.025 Uiso 1 1 calc R U
C21 C 0.2470(3) -0.0738(4) 0.0929(3) 0.0163(12) Uani 1 1 d . .
C22 C 0.1082(3) -0.2159(5) 0.1583(3) 0.0229(14) Uani 1 1 d . .
H22 H 0.1461 -0.2367 0.2039 0.028 Uiso 1 1 calc R U
C23 C 0.0561(4) -0.1448(6) 0.1778(4) 0.047(2) Uani 1 1 d . .
H23A H 0.0805 -0.0816 0.2027 0.071 Uiso 1 1 calc R U
H23B H 0.0370 -0.1838 0.2091 0.071 Uiso 1 1 calc R U
H23C H 0.0178 -0.1240 0.1341 0.071 Uiso 1 1 calc R U
C24 C 0.0722(4) -0.3192(5) 0.1201(4) 0.0447(19) Uani 1 1 d . .
H24A H 0.0326 -0.3010 0.0768 0.067 Uiso 1 1 calc R U
H24B H 0.0554 -0.3599 0.1524 0.067 Uiso 1 1 calc R U
H24C H 0.1061 -0.3613 0.1072 0.067 Uiso 1 1 calc R U
C25 C 0.3271(3) -0.0546(5) 0.1179(3) 0.0171(12) Uani 1 1 d . .
H25 H 0.3458 -0.0541 0.1714 0.020 Uiso 1 1 calc R U
C26 C 0.3621(4) -0.1470(5) 0.0935(4) 0.048(2) Uani 1 1 d . .
H26A H 0.3496 -0.2136 0.1108 0.071 Uiso 1 1 calc R U
H26B H 0.4130 -0.1380 0.1130 0.071 Uiso 1 1 calc R U
H26C H 0.3459 -0.1482 0.0412 0.071 Uiso 1 1 calc R U
C27 C 0.3488(4) 0.0513(6) 0.0925(4) 0.051(2) Uani 1 1 d . .
H27A H 0.3408 0.0469 0.0413 0.077 Uiso 1 1 calc R U
H27B H 0.3985 0.0649 0.1192 0.077 Uiso 1 1 calc R U
H27C H 0.3206 0.1089 0.1009 0.077 Uiso 1 1 calc R U
C28 C 0.2019(3) 0.3531(5) 0.3268(3) 0.0225(14) Uani 1 1 d . .
C29 C 0.2719(3) 0.4171(4) 0.3546(3) 0.0276(15) Uani 1 1 d . .
H29A H 0.2788 0.4537 0.3145 0.041 Uiso 1 1 calc R U
H29B H 0.3111 0.3688 0.3767 0.041 Uiso 1 1 calc R U
H29C H 0.2697 0.4690 0.3900 0.041 Uiso 1 1 calc R U
C30 C 0.1400(3) 0.4327(5) 0.3031(3) 0.0325(15) Uani 1 1 d . .
H30A H 0.1437 0.4803 0.3429 0.049 Uiso 1 1 calc R U
H30B H 0.0956 0.3940 0.2892 0.049 Uiso 1 1 calc R U
H30C H 0.1416 0.4739 0.2624 0.049 Uiso 1 1 calc R U
C31 C 0.1960(3) 0.2848(5) 0.3895(3) 0.0269(15) Uani 1 1 d . .
H31A H 0.1977 0.3310 0.4294 0.040 Uiso 1 1 calc R U
H31B H 0.2351 0.2347 0.4055 0.040 Uiso 1 1 calc R U
H31C H 0.1516 0.2460 0.3730 0.040 Uiso 1 1 calc R U
C32 C 0.2359(3) 0.3354(4) 0.1578(3) 0.0151(12) Uani 1 1 d . .
C33 C 0.2086(3) 0.2826(5) 0.0825(3) 0.0210(13) Uani 1 1 d . .
H33A H 0.2309 0.3159 0.0520 0.031 Uiso 1 1 calc R U
H33B H 0.1577 0.2916 0.0610 0.031 Uiso 1 1 calc R U
H33C H 0.2199 0.2072 0.0873 0.031 Uiso 1 1 calc R U
C34 C 0.3164(3) 0.3389(5) 0.1849(3) 0.0255(14) Uani 1 1 d . .
H34A H 0.3348 0.2670 0.1882 0.038 Uiso 1 1 calc R U
H34B H 0.3341 0.3721 0.2322 0.038 Uiso 1 1 calc R U
H34C H 0.3315 0.3800 0.1515 0.038 Uiso 1 1 calc R U
C35 C 0.2060(4) 0.4518(4) 0.1500(3) 0.0290(15) Uani 1 1 d . .
H35A H 0.2272 0.4892 0.1954 0.044 Uiso 1 1 calc R U
H35B H 0.1551 0.4494 0.1372 0.044 Uiso 1 1 calc R U
H35C H 0.2174 0.4887 0.1125 0.044 Uiso 1 1 calc R U
C36 C 0.0822(3) 0.2067(4) 0.1737(3) 0.0201(13) Uani 1 1 d . .
C37 C 0.0518(3) 0.1587(5) 0.2278(3) 0.0276(15) Uani 1 1 d . .
H37A H 0.0530 0.2118 0.2638 0.041 Uiso 1 1 calc R U
H37B H 0.0800 0.0976 0.2513 0.041 Uiso 1 1 calc R U
H37C H 0.0034 0.1365 0.2024 0.041 Uiso 1 1 calc R U
C38 C 0.0769(3) 0.1218(5) 0.1150(3) 0.0236(14) Uani 1 1 d . .
H38A H 0.1089 0.0634 0.1364 0.035 Uiso 1 1 calc R U
H38B H 0.0897 0.1539 0.0768 0.035 Uiso 1 1 calc R U
H38C H 0.0288 0.0952 0.0951 0.035 Uiso 1 1 calc R U
C39 C 0.0383(3) 0.3040(5) 0.1362(4) 0.0316(16) Uani 1 1 d . .
H39A H -0.0105 0.2828 0.1118 0.047 Uiso 1 1 calc R U
H39B H 0.0571 0.3326 0.1012 0.047 Uiso 1 1 calc R U
H39C H 0.0407 0.3582 0.1719 0.047 Uiso 1 1 calc R U
C41 C 0.3523(3) 0.1736(4) 0.3483(3) 0.0131(12) Uani 1 1 d . .
H41A H 0.3605 0.2367 0.3270 0.016 Uiso 1 1 calc R U
H41B H 0.3204 0.1737 0.3731 0.016 Uiso 1 1 calc R U
C42 C 0.3880(3) 0.0781(4) 0.3432(3) 0.0124(11) Uani 1 1 d . .
H42 H 0.3791 0.0159 0.3649 0.015 Uiso 1 1 calc R U
C43 C 0.4396(3) 0.0732(4) 0.3041(3) 0.0134(11) Uani 1 1 d . .
C44 C 0.4617(3) -0.0254(4) 0.2855(3) 0.0158(12) Uani 1 1 d . .
H44 H 0.4413 -0.0884 0.2947 0.019 Uiso 1 1 calc R U
C45 C 0.5130(3) -0.0320(4) 0.2537(3) 0.0187(13) Uani 1 1 d . .
H45 H 0.5267 -0.0989 0.2418 0.022 Uiso 1 1 calc R U
C46 C 0.5439(3) 0.0606(5) 0.2396(3) 0.0210(12) Uani 1 1 d . .
H46 H 0.5786 0.0562 0.2183 0.025 Uiso 1 1 calc R U
C47 C 0.5235(3) 0.1596(5) 0.2571(3) 0.0211(13) Uani 1 1 d . .
H47 H 0.5438 0.2222 0.2470 0.025 Uiso 1 1 calc R U
C48 C 0.4722(3) 0.1657(4) 0.2899(3) 0.0164(12) Uani 1 1 d . .
H48 H 0.4594 0.2327 0.3026 0.020 Uiso 1 1 calc R U
H1 H 0.1929(15) 0.052(6) 0.227(3) 0.09(3) Uiso 1 1 d D .

loop_
_atom_site_aniso_label
_atom_site_aniso_U_11
_atom_site_aniso_U_22
_atom_site_aniso_U_33
_atom_site_aniso_U_23
_atom_site_aniso_U_13
_atom_site_aniso_U_12
Pt1 0.00902(10) 0.00961(10) 0.01236(10) -0.00002(10) 0.00582(8) 0.00038(10)
Sn1 0.0127(2) 0.01084(19) 0.01704(19) -0.00008(15) 0.00946(16) 0.00132(15)
N1 0.012(2) 0.004(2) 0.018(2) -0.0026(18) 0.005(2) 0.0009(18)
N2 0.006(2) 0.013(2) 0.012(2) 0.0007(19) -0.0005(19) -0.0048(18)
C2 0.019(3) 0.007(3) 0.032(3) 0.007(2) 0.015(3) 0.003(2)
C3 0.014(3) 0.011(3) 0.030(3) -0.005(2) 0.002(3) 0.002(2)
C4 0.018(3) 0.009(3) 0.016(3) 0.000(2) 0.006(2) -0.002(2)
C5 0.014(3) 0.012(3) 0.020(3) 0.003(2) 0.011(3) -0.002(2)
C6 0.020(3) 0.017(3) 0.016(3) 0.004(2) 0.007(2) -0.001(2)
C7 0.035(4) 0.016(3) 0.011(3) 0.000(2) 0.010(3) -0.002(3)
C8 0.027(3) 0.016(3) 0.024(3) -0.001(3) 0.018(3) -0.002(3)
C9 0.018(3) 0.010(3) 0.021(3) 0.008(2) 0.012(3) 0.004(2)
C10 0.015(3) 0.024(3) 0.021(3) 0.000(3) 0.008(3) 0.001(3)
C11 0.027(4) 0.024(4) 0.038(4) 0.007(3) 0.015(3) 0.012(3)
C12 0.020(3) 0.046(4) 0.025(3) 0.000(3) 0.007(3) -0.004(3)
C13 0.018(3) 0.023(3) 0.028(3) 0.002(3) 0.017(3) 0.001(3)
C14 0.021(4) 0.030(4) 0.059(5) 0.002(3) 0.020(3) -0.005(3)
C15 0.023(4) 0.031(4) 0.040(4) 0.006(3) 0.016(3) 0.003(3)
C16 0.018(3) 0.013(3) 0.011(3) -0.004(2) 0.001(2) 0.001(2)
C17 0.012(3) 0.018(3) 0.026(3) -0.003(3) 0.007(3) -0.002(2)
C18 0.005(3) 0.031(4) 0.024(3) -0.003(3) 0.004(3) -0.002(3)
C19 0.020(3) 0.030(3) 0.016(3) -0.001(3) 0.003(2) 0.004(3)
C20 0.020(3) 0.030(4) 0.016(3) 0.001(3) 0.010(3) 0.004(3)
C21 0.019(3) 0.015(3) 0.016(3) -0.005(2) 0.007(2) 0.004(3)
C22 0.010(3) 0.024(3) 0.033(3) 0.004(3) 0.006(3) -0.007(2)
C23 0.052(5) 0.036(4) 0.075(5) 0.012(4) 0.049(4) -0.003(4)
C24 0.045(5) 0.022(4) 0.065(5) 0.010(4) 0.017(4) -0.007(3)
C25 0.014(3) 0.028(3) 0.012(3) 0.001(3) 0.007(2) 0.003(3)
C26 0.030(4) 0.037(4) 0.078(6) -0.023(4) 0.021(4) 0.002(3)
C27 0.020(4) 0.042(5) 0.075(5) 0.018(4) -0.004(4) -0.014(3)
C28 0.032(4) 0.016(3) 0.026(3) -0.004(3) 0.018(3) -0.001(3)
C29 0.047(4) 0.015(3) 0.030(3) -0.004(3) 0.025(3) 0.002(3)
C30 0.050(4) 0.016(3) 0.043(4) -0.003(3) 0.032(3) 0.005(3)
C31 0.044(4) 0.019(3) 0.027(3) -0.002(3) 0.024(3) 0.002(3)
C32 0.017(3) 0.018(3) 0.014(3) 0.000(2) 0.012(2) -0.003(2)
C33 0.018(3) 0.023(3) 0.023(3) 0.002(3) 0.009(3) 0.001(3)
C34 0.028(4) 0.032(4) 0.021(3) -0.001(3) 0.014(3) -0.008(3)
C35 0.049(4) 0.013(3) 0.029(3) 0.004(3) 0.019(3) -0.002(3)
C36 0.014(3) 0.015(3) 0.034(3) -0.001(3) 0.012(3) 0.006(2)
C37 0.020(3) 0.026(4) 0.041(4) -0.001(3) 0.016(3) 0.004(3)
C38 0.015(3) 0.026(3) 0.027(3) 0.001(3) 0.004(3) -0.003(3)
C39 0.014(3) 0.035(4) 0.044(4) 0.000(3) 0.008(3) 0.006(3)
C41 0.012(3) 0.014(3) 0.019(3) -0.001(2) 0.012(2) -0.007(2)
C42 0.008(3) 0.007(3) 0.015(3) 0.000(2) -0.004(2) -0.005(2)
C43 0.013(3) 0.010(3) 0.013(3) 0.001(2) -0.001(2) 0.001(2)
C44 0.010(3) 0.016(3) 0.019(3) 0.003(2) 0.003(2) 0.001(2)
C45 0.016(3) 0.015(3) 0.024(3) -0.002(2) 0.006(3) 0.003(2)
C46 0.015(3) 0.032(3) 0.020(3) 0.002(3) 0.011(2) 0.002(3)
C47 0.019(3) 0.023(3) 0.025(3) 0.008(3) 0.013(3) -0.002(3)
C48 0.014(3) 0.014(3) 0.020(3) 0.003(2) 0.004(2) 0.006(2)

loop_
_atom_type_symbol
_atom_type_description
_atom_type_scat_dispersion_real
_atom_type_scat_dispersion_imag
_atom_type_scat_source
C C 0.0033 0.0016 'International Tables Vol C Tables 4.2.6.8 and 6.1.1.4'
H H 0.0000 0.0000 'International Tables Vol C Tables 4.2.6.8 and 6.1.1.4'
N N 0.0061 0.0033 'International Tables Vol C Tables 4.2.6.8 and 6.1.1.4'
Sn Sn -0.6537 1.4246 'International Tables Vol C Tables 4.2.6.8 and 6.1.1.4'
Pt Pt -1.7033 8.3905 'International Tables Vol C Tables 4.2.6.8 and 6.1.1.4'

loop_
_geom_angle_atom_site_label_1
_geom_angle_atom_site_label_2
_geom_angle_atom_site_label_3
_geom_angle
C1 Pt1 C41 127.9(2)
C1 Pt1 C42 92.0(2)
C41 Pt1 C42 37.65(18)
C1 Pt1 Sn1 149.00(15)
C41 Pt1 Sn1 83.04(14)
C42 Pt1 Sn1 118.70(13)
C32 Sn1 C36 106.0(2)
C32 Sn1 C28 107.3(2)
C36 Sn1 C28 106.2(2)
C32 Sn1 Pt1 110.20(14)
C36 Sn1 Pt1 112.23(14)
C28 Sn1 Pt1 114.37(15)
C1 N1 C3 111.3(4)
C1 N1 C16 125.8(4)
C3 N1 C16 121.8(4)
C1 N2 C2 111.4(4)
C1 N2 C4 124.6(4)
C2 N2 C4 123.8(4)
N1 C1 N2 103.1(4)
N1 C1 Pt1 127.9(4)
N2 C1 Pt1 129.0(4)
C3 C2 N2 107.3(5)
C2 C3 N1 106.8(5)
C5 C4 C9 122.6(5)
C5 C4 N2 119.4(5)
C9 C4 N2 117.9(5)
C4 C5 C6 118.1(5)
C4 C5 C10 123.9(5)
C6 C5 C10 118.0(5)
C7 C6 C5 120.3(5)
C8 C7 C6 120.1(5)
C7 C8 C9 121.7(5)
C8 C9 C4 116.7(5)
C8 C9 C13 121.4(5)
C4 C9 C13 121.6(5)
C5 C10 C12 113.6(5)
C5 C10 C11 109.9(4)
C12 C10 C11 109.1(5)
C15 C13 C9 114.3(5)
C15 C13 C14 109.6(5)
C9 C13 C14 109.2(5)
C17 C16 C21 123.6(5)
C17 C16 N1 117.7(5)
C21 C16 N1 118.7(5)
C18 C17 C16 117.1(5)
C18 C17 C22 119.1(5)
C16 C17 C22 123.8(5)
C19 C18 C17 121.2(5)
C20 C19 C18 119.8(5)
C19 C20 C21 121.3(5)
C20 C21 C16 116.9(5)
C20 C21 C25 120.6(5)
C16 C21 C25 122.4(5)
C23 C22 C24 111.5(5)
C23 C22 C17 111.6(5)
C24 C22 C17 110.6(5)
C26 C25 C21 109.5(5)
C26 C25 C27 109.5(5)
C21 C25 C27 114.9(5)
C30 C28 C29 108.3(5)
C30 C28 C31 108.4(5)
C29 C28 C31 108.9(5)
C30 C28 Sn1 111.2(4)
C29 C28 Sn1 111.6(4)
C31 C28 Sn1 108.3(4)
C34 C32 C33 108.8(4)
C34 C32 C35 109.5(5)
C33 C32 C35 108.1(5)
C34 C32 Sn1 110.7(4)
C33 C32 Sn1 109.7(3)
C35 C32 Sn1 109.9(3)
C39 C36 C37 110.1(5)
C39 C36 C38 108.0(5)
C37 C36 C38 108.4(5)
C39 C36 Sn1 114.5(4)
C37 C36 Sn1 107.4(4)
C38 C36 Sn1 108.3(3)
C42 C41 Pt1 71.9(3)
C41 C42 C43 122.3(5)
C41 C42 Pt1 70.5(3)
C43 C42 Pt1 116.8(3)
C44 C43 C48 117.1(5)
C44 C43 C42 120.9(5)
C48 C43 C42 121.8(5)
C45 C44 C43 121.8(5)
C46 C45 C44 120.0(5)
C47 C46 C45 120.0(5)
C46 C47 C48 119.7(5)
C47 C48 C43 121.3(5)

loop_
_geom_bond_atom_site_label_1
_geom_bond_atom_site_label_2
_geom_bond_distance
Pt1 C1 2.061(5)
Pt1 C41 2.170(5)
Pt1 C42 2.188(5)
Pt1 Sn1 2.6450(4)
Sn1 C32 2.237(5)
Sn1 C36 2.241(6)
Sn1 C28 2.256(5)
N1 C1 1.373(6)
N1 C3 1.399(6)
N1 C16 1.453(6)
N2 C1 1.376(6)
N2 C2 1.388(7)
N2 C4 1.452(6)
C2 C3 1.333(8)
C4 C5 1.387(7)
C4 C9 1.410(7)
C5 C6 1.399(7)
C5 C10 1.525(7)
C6 C7 1.388(7)
C7 C8 1.382(8)
C8 C9 1.389(7)
C9 C13 1.520(7)
C10 C12 1.538(8)
C10 C11 1.547(8)
C13 C15 1.519(8)
C13 C14 1.532(8)
C16 C17 1.390(7)
C16 C21 1.393(7)
C17 C18 1.387(7)
C17 C22 1.536(7)
C18 C19 1.385(8)
C19 C20 1.384(8)
C20 C21 1.387(7)
C21 C25 1.520(7)
C22 C23 1.515(8)
C22 C24 1.529(8)
C25 C26 1.509(8)
C25 C27 1.523(8)
C28 C30 1.523(8)
C28 C29 1.533(8)
C28 C31 1.533(7)
C32 C34 1.508(7)
C32 C33 1.528(7)
C32 C35 1.550(7)
C36 C39 1.520(8)
C36 C37 1.521(8)
C36 C38 1.536(8)
C41 C42 1.406(7)
C42 C43 1.493(7)
C43 C44 1.393(7)
C43 C48 1.396(7)
C44 C45 1.381(7)
C45 C46 1.380(8)
C46 C47 1.377(8)
C47 C48 1.395(7)
